data_2231172
loop_
_publ_author_name
'Yuvaraj, Haldorai'
'Gayathri, D.'
'Kalkhambkar, Rajesh G.'
'Gupta, Vivek K.'
Rajnikant

_publ_section_title
;
 (<i>E</i>)-Ethyl 2-cyano-3-(1<i>H</i>-pyrrol-2-yl)acrylate
;
_journal_coeditor_code IS2752
_journal_issue 8
_journal_name_full 'Acta Crystallographica Section E'
_journal_page_first o2135
_journal_paper_doi 10.1107/S1600536811028790
_journal_volume 67
_journal_year 2011
_chemical_formula_iupac 'C10 H10 N2 O2'
_chemical_formula_moiety 'C10 H10 N2 O2'
_chemical_formula_sum 'C10 H10 N2 O2'
_chemical_formula_weight 190.20
_chemical_name_systematic
;
(<i>E</i>)-Ethyl 2-cyano-3-(1<i>H</i>-pyrrol-2-yl)acrylate
;
_space_group_IT_number 14
_symmetry_cell_setting monoclinic
_symmetry_space_group_name_Hall '-P 2yn'
_symmetry_space_group_name_H-M 'P 1 21/n 1'
_atom_sites_solution_hydrogens geom
_atom_sites_solution_primary direct
_atom_sites_solution_secondary difmap
_audit_creation_method SHELXL-97
_cell_angle_alpha 90.00
_cell_angle_beta 92.645(3)
_cell_angle_gamma 90.00
_cell_formula_units_Z 4
_cell_length_a 6.2811(2)
_cell_length_b 9.4698(3)
_cell_length_c 16.3936(5)
_cell_measurement_reflns_used 7544
_cell_measurement_temperature 293(2)
_cell_measurement_theta_max 28.9864
_cell_measurement_theta_min 3.5234
_cell_volume 974.06(5)
_computing_cell_refinement 'CrysAlis PRO (Oxford Diffraction, 2010)'
_computing_data_collection 'CrysAlis PRO (Oxford Diffraction, 2010)'
_computing_data_reduction 'CrysAlis PRO (Oxford Diffraction, 2010)'
_computing_molecular_graphics 'PLATON (Spek, 2009)'
_computing_publication_material 'SHELXL97 (Sheldrick, 2008)'
_computing_structure_refinement 'SHELXL97 (Sheldrick, 2008)'
_computing_structure_solution 'SHELXS97 (Sheldrick, 2008)'
_diffrn_ambient_temperature 293(2)
_diffrn_detector_area_resol_mean 16.1049
_diffrn_measured_fraction_theta_full 0.998
_diffrn_measured_fraction_theta_max 0.998
_diffrn_measurement_device_type 'Oxford Diffraction Xcalibur Sapphire3'
_diffrn_measurement_method '\w scans'
_diffrn_radiation_monochromator graphite
_diffrn_radiation_source 'fine-focus sealed tube'
_diffrn_radiation_type MoK\a
_diffrn_radiation_wavelength 0.71073
_diffrn_reflns_av_R_equivalents 0.0320
_diffrn_reflns_av_sigmaI/netI 0.0154
_diffrn_reflns_limit_h_max 7
_diffrn_reflns_limit_h_min -7
_diffrn_reflns_limit_k_max 11
_diffrn_reflns_limit_k_min -11
_diffrn_reflns_limit_l_max 20
_diffrn_reflns_limit_l_min -20
_diffrn_reflns_number 18157
_diffrn_reflns_theta_full 26.00
_diffrn_reflns_theta_max 26.00
_diffrn_reflns_theta_min 3.53
_exptl_absorpt_coefficient_mu 0.093
_exptl_absorpt_correction_T_max 0.986
_exptl_absorpt_correction_T_min 0.971
_exptl_absorpt_correction_type multi-scan
_exptl_absorpt_process_details
;
(<i>CrysAlisPro</i>; Oxford Diffraction, 2010)
;
_exptl_crystal_colour 'light yellow'
_exptl_crystal_density_diffrn 1.297
_exptl_crystal_density_method 'not measured'
_exptl_crystal_description rectangular
_exptl_crystal_F_000 400
_exptl_crystal_size_max 0.30
_exptl_crystal_size_mid 0.20
_exptl_crystal_size_min 0.15
_refine_diff_density_max 0.118
_refine_diff_density_min -0.189
_refine_ls_extinction_method none
_refine_ls_goodness_of_fit_ref 1.058
_refine_ls_hydrogen_treatment constr
_refine_ls_matrix_type full
_refine_ls_number_parameters 128
_refine_ls_number_reflns 1908
_refine_ls_number_restraints 0
_refine_ls_restrained_S_all 1.058
_refine_ls_R_factor_all 0.0477
_refine_ls_R_factor_gt 0.0388
_refine_ls_shift/su_max 0.000
_refine_ls_shift/su_mean 0.000
_refine_ls_structure_factor_coef Fsqd
_refine_ls_weighting_details 'calc w=1/[\s^2^(Fo^2^)+(0.0623P)^2^+0.1138P] where P=(Fo^2^+2Fc^2^)/3'
_refine_ls_weighting_scheme calc
_refine_ls_wR_factor_gt 0.1068
_refine_ls_wR_factor_ref 0.1129
_reflns_number_gt 1574
_reflns_number_total 1908
_reflns_threshold_expression >2sigma(I)
_cod_data_source_file is2752.cif
_cod_data_source_block I
_cod_original_sg_symbol_H-M 'P  21/n '
_cod_database_code 2231172
_cod_database_fobs_code 2231172

loop_
_symmetry_equiv_pos_as_xyz
'x, y, z'
'-x+1/2, y+1/2, -z+1/2'
'-x, -y, -z'
'x-1/2, -y-1/2, z-1/2'

loop_
_atom_site_type_symbol
_atom_site_label
_atom_site_fract_x
_atom_site_fract_y
_atom_site_fract_z
_atom_site_U_iso_or_equiv
_atom_site_adp_type
_atom_site_calc_flag
_atom_site_refinement_flags
_atom_site_occupancy
_atom_site_symmetry_multiplicity
C C1 -0.1517(2) 0.73171(17) 0.56284(9) 0.0557(4) Uani d . 1 1
H H1 -0.2260 0.7170 0.6099 0.067 Uiso calc R 1 1
C C2 -0.2045(3) 0.82705(18) 0.50230(9) 0.0596(4) Uani d . 1 1
H H2 -0.3208 0.8879 0.5007 0.072 Uiso calc R 1 1
C C3 -0.0526(2) 0.81600(16) 0.44393(9) 0.0522(4) Uani d . 1 1
H H3 -0.0488 0.8687 0.3962 0.063 Uiso calc R 1 1
C C4 0.0926(2) 0.71274(13) 0.46903(7) 0.0403(3) Uani d . 1 1
C C5 0.2764(2) 0.65298(13) 0.43588(8) 0.0403(3) Uani d . 1 1
H H5 0.3441 0.5838 0.4679 0.048 Uiso calc R 1 1
C C6 0.36856(19) 0.68137(13) 0.36460(7) 0.0390(3) Uani d . 1 1
C C7 0.2877(2) 0.78645(15) 0.30869(8) 0.0433(3) Uani d . 1 1
C C8 0.5592(2) 0.60070(14) 0.34340(7) 0.0400(3) Uani d . 1 1
C C9 0.8147(2) 0.56123(16) 0.24473(8) 0.0502(4) Uani d . 1 1
H H9A 0.7809 0.4614 0.2415 0.060 Uiso calc R 1 1
H H9B 0.9363 0.5737 0.2827 0.060 Uiso calc R 1 1
C C10 0.8645(3) 0.61655(18) 0.16209(9) 0.0593(4) Uani d . 1 1
H H10A 0.7448 0.6008 0.1247 0.089 Uiso calc R 1 1
H H10B 0.9870 0.5683 0.1429 0.089 Uiso calc R 1 1
H H10C 0.8937 0.7159 0.1657 0.089 Uiso calc R 1 1
N N1 0.02503(19) 0.66332(12) 0.54287(7) 0.0472(3) Uani d . 1 1
H H1A 0.0873 0.5982 0.5717 0.057 Uiso calc R 1 1
N N2 0.2208(2) 0.87126(15) 0.26485(8) 0.0631(4) Uani d . 1 1
O O1 0.63859(15) 0.50906(11) 0.38609(6) 0.0539(3) Uani d . 1 1
O O2 0.63298(14) 0.64028(10) 0.27206(5) 0.0454(3) Uani d . 1 1

loop_
_atom_site_aniso_label
_atom_site_aniso_U_11
_atom_site_aniso_U_22
_atom_site_aniso_U_33
_atom_site_aniso_U_12
_atom_site_aniso_U_13
_atom_site_aniso_U_23
C1 0.0510(8) 0.0684(10) 0.0490(8) 0.0055(7) 0.0159(6) -0.0045(7)
C2 0.0537(9) 0.0672(10) 0.0587(9) 0.0183(7) 0.0105(7) 0.0000(8)
C3 0.0544(8) 0.0562(9) 0.0464(8) 0.0119(7) 0.0072(6) 0.0048(6)
C4 0.0420(7) 0.0431(7) 0.0359(6) -0.0008(6) 0.0034(5) -0.0025(5)
C5 0.0402(7) 0.0420(7) 0.0386(7) 0.0013(5) 0.0018(5) -0.0001(5)
C6 0.0375(7) 0.0422(7) 0.0375(6) -0.0014(5) 0.0024(5) 0.0005(5)
C7 0.0414(7) 0.0477(8) 0.0412(7) 0.0014(6) 0.0068(5) 0.0012(6)
C8 0.0388(7) 0.0434(7) 0.0380(7) -0.0012(5) 0.0032(5) 0.0002(5)
C9 0.0450(7) 0.0541(8) 0.0526(8) 0.0072(6) 0.0133(6) 0.0026(7)
C10 0.0608(9) 0.0625(10) 0.0565(9) 0.0038(7) 0.0227(7) 0.0043(7)
N1 0.0487(7) 0.0524(7) 0.0412(6) 0.0062(5) 0.0091(5) 0.0043(5)
N2 0.0660(9) 0.0669(8) 0.0570(8) 0.0129(7) 0.0092(6) 0.0184(7)
O1 0.0540(6) 0.0611(6) 0.0474(6) 0.0163(5) 0.0092(4) 0.0123(5)
O2 0.0425(5) 0.0507(6) 0.0437(5) 0.0047(4) 0.0120(4) 0.0066(4)

loop_
_atom_type_symbol
_atom_type_description
_atom_type_scat_dispersion_real
_atom_type_scat_dispersion_imag
_atom_type_scat_source
C C 0.0033 0.0016 'International Tables Vol C Tables 4.2.6.8 and 6.1.1.4'
H H 0.0000 0.0000 'International Tables Vol C Tables 4.2.6.8 and 6.1.1.4'
N N 0.0061 0.0033 'International Tables Vol C Tables 4.2.6.8 and 6.1.1.4'
O O 0.0106 0.0060 'International Tables Vol C Tables 4.2.6.8 and 6.1.1.4'

loop_
_geom_angle_atom_site_label_1
_geom_angle_atom_site_label_2
_geom_angle_atom_site_label_3
_geom_angle
N1 C1 C2 108.49(12)
N1 C1 H1 125.8
C2 C1 H1 125.8
C1 C2 C3 107.40(13)
C1 C2 H2 126.3
C3 C2 H2 126.3
C2 C3 C4 108.22(13)
C2 C3 H3 125.9
C4 C3 H3 125.9
N1 C4 C3 105.90(12)
N1 C4 C5 119.30(12)
C3 C4 C5 134.80(12)
C6 C5 C4 129.78(12)
C6 C5 H5 115.1
C4 C5 H5 115.1
C5 C6 C7 122.53(12)
C5 C6 C8 118.95(11)
C7 C6 C8 118.53(11)
N2 C7 C6 178.93(14)
O1 C8 O2 124.05(12)
O1 C8 C6 123.60(11)
O2 C8 C6 112.35(11)
O2 C9 C10 107.37(12)
O2 C9 H9A 110.2
C10 C9 H9A 110.2
O2 C9 H9B 110.2
C10 C9 H9B 110.2
H9A C9 H9B 108.5
C9 C10 H10A 109.5
C9 C10 H10B 109.5
H10A C10 H10B 109.5
C9 C10 H10C 109.5
H10A C10 H10C 109.5
H10B C10 H10C 109.5
C1 N1 C4 110.00(12)
C1 N1 H1A 125.0
C4 N1 H1A 125.0
C8 O2 C9 115.85(10)

loop_
_geom_bond_atom_site_label_1
_geom_bond_atom_site_label_2
_geom_bond_distance
C1 N1 1.3386(18)
C1 C2 1.371(2)
C1 H1 0.9300
C2 C3 1.386(2)
C2 H2 0.9300
C3 C4 1.3869(19)
C3 H3 0.9300
C4 N1 1.3827(16)
C4 C5 1.4165(18)
C5 C6 1.3546(18)
C5 H5 0.9300
C6 C7 1.4301(18)
C6 C8 1.4753(18)
C7 N2 1.1447(17)
C8 O1 1.2080(15)
C8 O2 1.3316(15)
C9 O2 1.4528(16)
C9 C10 1.4991(19)
C9 H9A 0.9700
C9 H9B 0.9700
C10 H10A 0.9600
C10 H10B 0.9600
C10 H10C 0.9600
N1 H1A 0.8600

loop_
_geom_hbond_atom_site_label_D
_geom_hbond_atom_site_label_H
_geom_hbond_atom_site_label_A
_geom_hbond_site_symmetry_A
_geom_hbond_distance_DH
_geom_hbond_distance_HA
_geom_hbond_distance_DA
_geom_hbond_angle_DHA
N1 H1A O1 3_666 0.86 2.09 2.874(2) 151

loop_
_geom_torsion_atom_site_label_1
_geom_torsion_atom_site_label_2
_geom_torsion_atom_site_label_3
_geom_torsion_atom_site_label_4
_geom_torsion
N1 C1 C2 C3 -0.38(18)
C1 C2 C3 C4 0.31(18)
C2 C3 C4 N1 -0.12(16)
C2 C3 C4 C5 178.72(15)
N1 C4 C5 C6 178.23(12)
C3 C4 C5 C6 -0.5(3)
C4 C5 C6 C7 1.1(2)
C4 C5 C6 C8 -178.64(12)
C5 C6 C8 O1 0.4(2)
C7 C6 C8 O1 -179.34(12)
C5 C6 C8 O2 -179.66(11)
C7 C6 C8 O2 0.57(17)
C2 C1 N1 C4 0.31(18)
C3 C4 N1 C1 -0.11(16)
C5 C4 N1 C1 -179.17(12)
O1 C8 O2 C9 2.78(19)
C6 C8 O2 C9 -177.13(10)
C10 C9 O2 C8 176.96(11)

loop_
_cod_related_entry_id
_cod_related_entry_database
_cod_related_entry_code
1 ChemSpider 4781751
